data_1514508
loop_
_publ_author_name
'Tan, Yuan-Zhi'
'Li, Jia'
'Du, Ming-Yue'
'Lin, Shui-Chao'
'Xie, Su-Yuan'
'Lu, Xin'
'Huang, Rong-Bin'
'Zheng, Lan-Sun'

_publ_section_title
;
 Exohedrally stabilized C70 isomer with adjacent pentagons characterized
 by crystallography
;
_journal_issue 7
_journal_name_full 'Chemical Science'
_journal_page_first 2967
_journal_paper_doi 10.1039/c3sc50141h
_journal_volume 4
_journal_year 2013
_chemical_formula_sum 'C72 H2 Cl16'
_chemical_formula_weight 1433.94
_chemical_name_systematic
;
?
;
_space_group_IT_number 2
_symmetry_cell_setting triclinic
_symmetry_space_group_name_Hall '-P 1'
_symmetry_space_group_name_H-M 'P -1'
_atom_sites_solution_hydrogens geom
_atom_sites_solution_primary direct
_atom_sites_solution_secondary difmap
_audit_creation_method SHELXL-97
_cell_angle_alpha 105.567(4)
_cell_angle_beta 91.091(4)
_cell_angle_gamma 106.254(4)
_cell_formula_units_Z 2
_cell_length_a 11.049(3)
_cell_length_b 13.430(4)
_cell_length_c 18.364(5)
_cell_measurement_temperature 173(2)
_cell_volume 2507.0(12)
_computing_structure_refinement 'SHELXL-97 (Sheldrick, 1997)'
_computing_structure_solution 'SHELXS-97 (Sheldrick, 1990)'
_diffrn_ambient_temperature 173(2)
_diffrn_measured_fraction_theta_full 0.949
_diffrn_measured_fraction_theta_max 0.949
_diffrn_radiation_monochromator graphite
_diffrn_radiation_source 'fine-focus sealed tube'
_diffrn_radiation_type MoK\a
_diffrn_radiation_wavelength 0.71073
_diffrn_reflns_av_R_equivalents 0.0510
_diffrn_reflns_av_sigmaI/netI 0.1240
_diffrn_reflns_limit_h_max 13
_diffrn_reflns_limit_h_min -13
_diffrn_reflns_limit_k_max 15
_diffrn_reflns_limit_k_min -15
_diffrn_reflns_limit_l_max 21
_diffrn_reflns_limit_l_min -21
_diffrn_reflns_number 17260
_diffrn_reflns_theta_full 25.00
_diffrn_reflns_theta_max 25.00
_diffrn_reflns_theta_min 1.16
_exptl_absorpt_coefficient_mu 0.932
_exptl_absorpt_correction_T_max 0.9816
_exptl_absorpt_correction_T_min 0.8729
_exptl_absorpt_correction_type multi-scan
_exptl_absorpt_process_details 'Bruker AXS SADABS program'
_exptl_crystal_colour red
_exptl_crystal_density_diffrn 1.900
_exptl_crystal_density_method 'not measured'
_exptl_crystal_description block
_exptl_crystal_F_000 1412
_exptl_crystal_size_max 0.15
_exptl_crystal_size_mid 0.12
_exptl_crystal_size_min 0.02
_refine_diff_density_max 1.696
_refine_diff_density_min -0.595
_refine_diff_density_rms 0.156
_refine_ls_extinction_method none
_refine_ls_goodness_of_fit_ref 1.010
_refine_ls_hydrogen_treatment constr
_refine_ls_matrix_type full
_refine_ls_number_parameters 793
_refine_ls_number_reflns 8382
_refine_ls_number_restraints 0
_refine_ls_restrained_S_all 1.010
_refine_ls_R_factor_all 0.1057
_refine_ls_R_factor_gt 0.0867
_refine_ls_shift/su_max 0.000
_refine_ls_shift/su_mean 0.000
_refine_ls_structure_factor_coef Fsqd
_refine_ls_weighting_details 'calc w=1/[\s^2^(Fo^2^)+(0.0902P)^2^+17.9122P] where P=(Fo^2^+2Fc^2^)/3'
_refine_ls_weighting_scheme calc
_refine_ls_wR_factor_gt 0.2162
_refine_ls_wR_factor_ref 0.2342
_reflns_number_gt 6596
_reflns_number_total 8382
_reflns_threshold_expression >2sigma(I)
_cod_data_source_file c3sc50141h.txt
_cod_data_source_block p
_cod_original_cell_volume 2507.1(11)
_cod_original_sg_symbol_H-M p-1
_cod_database_code 1514508

loop_
_symmetry_equiv_pos_as_xyz
'x, y, z'
'-x, -y, -z'

loop_
_atom_site_label
_atom_site_type_symbol
_atom_site_fract_x
_atom_site_fract_y
_atom_site_fract_z
_atom_site_U_iso_or_equiv
_atom_site_adp_type
_atom_site_occupancy
_atom_site_symmetry_multiplicity
_atom_site_calc_flag
_atom_site_refinement_flags
Cl1 Cl 0.68094(17) 0.92244(13) 0.09934(9) 0.0236(4) Uani 1 1 d .
Cl2 Cl 0.85030(16) 0.61472(14) -0.56187(9) 0.0225(4) Uani 1 1 d .
Cl3 Cl 0.71921(16) 1.13835(13) -0.02573(9) 0.0226(4) Uani 1 1 d .
Cl4 Cl 0.74603(17) 0.32685(14) -0.50310(10) 0.0269(4) Uani 1 1 d .
Cl5 Cl 0.91406(18) 0.86714(14) -0.48004(9) 0.0270(4) Uani 1 1 d .
Cl6 Cl 0.42712(17) 0.25933(13) -0.40972(10) 0.0270(4) Uani 1 1 d .
Cl7 Cl 0.46374(18) 0.28422(14) -0.15958(10) 0.0306(4) Uani 1 1 d .
Cl8 Cl 0.72048(18) 1.13812(14) -0.19686(10) 0.0281(4) Uani 1 1 d .
Cl9 Cl 0.8058(2) 0.40857(15) -0.04298(11) 0.0325(4) Uani 1 1 d .
Cl10 Cl 0.93136(18) 0.75979(15) 0.08735(9) 0.0281(4) Uani 1 1 d .
Cl11 Cl 0.8904(2) 0.65948(17) 0.25240(12) 0.0392(5) Uani 1 1 d .
Cl12 Cl 1.3184(2) 0.9371(2) 0.69374(16) 0.0577(7) Uani 1 1 d .
Cl13 Cl 0.8620(3) 0.8740(2) 0.28150(18) 0.0622(7) Uani 1 1 d .
Cl14 Cl 1.2631(2) 0.9742(2) 0.54982(15) 0.0608(7) Uani 1 1 d .
Cl15 Cl 1.0814(2) 0.8421(2) 0.35384(14) 0.0595(7) Uani 1 1 d .
Cl16 Cl 1.5217(3) 0.9996(3) 0.60112(19) 0.0801(11) Uani 1 1 d .
C4 C 0.8964(6) 0.9656(5) -0.1351(4) 0.0171(14) Uani 1 1 d .
C5 C 0.8151(6) 0.9669(5) -0.0768(4) 0.0166(13) Uani 1 1 d .
C6 C 0.6052(6) 0.8517(5) -0.2931(4) 0.0176(14) Uani 1 1 d .
C7 C 0.8039(6) 0.8971(5) -0.0301(3) 0.0173(14) Uani 1 1 d .
C8 C 0.9841(5) 0.9051(5) -0.1421(3) 0.0130(13) Uani 1 1 d .
C9 C 0.7974(7) 0.4979(5) -0.1017(4) 0.0213(15) Uani 1 1 d .
C10 C 1.0852(6) 0.7277(6) -0.1684(4) 0.0209(14) Uani 1 1 d .
C11 C 0.9888(6) 0.8525(5) -0.0854(4) 0.0169(13) Uani 1 1 d .
C12 C 0.3995(6) 0.5259(5) -0.3172(4) 0.0176(14) Uani 1 1 d .
C13 C 0.7288(6) 0.8646(5) -0.3266(4) 0.0175(14) Uani 1 1 d .
C14 C 0.8786(6) 0.7361(5) -0.0126(3) 0.0194(14) Uani 1 1 d .
C15 C 0.7172(7) 1.0116(5) -0.1793(4) 0.0207(14) Uani 1 1 d .
C16 C 0.9572(6) 0.8020(5) -0.3546(4) 0.0154(13) Uani 1 1 d .
C17 C 0.5351(7) 0.4136(5) -0.1802(4) 0.0219(15) Uani 1 1 d .
C18 C 0.5515(6) 0.4776(5) -0.3956(4) 0.0203(14) Uani 1 1 d .
C19 C 0.4803(6) 0.5524(5) -0.3757(3) 0.0179(14) Uani 1 1 d .
C20 C 0.5067(6) 0.7482(6) -0.3189(4) 0.0188(14) Uani 1 1 d .
C21 C 0.5149(6) 0.3952(5) -0.3486(4) 0.0203(14) Uani 1 1 d .
C22 C 0.6639(6) 0.5019(5) -0.4287(3) 0.0178(14) Uani 1 1 d .
C23 C 1.0363(6) 0.7594(5) -0.1001(4) 0.0194(14) Uani 1 1 d .
C24 C 0.8357(6) 0.9795(5) -0.2005(4) 0.0195(14) Uani 1 1 d .
C25 C 1.0589(6) 0.6127(6) -0.2071(4) 0.0211(15) Uani 1 1 d .
C26 C 0.5677(6) 0.8577(5) -0.0493(4) 0.0196(14) Uani 1 1 d .
C27 C 0.6018(6) 0.9208(5) -0.2221(4) 0.0194(14) Uani 1 1 d .
C28 C 0.7350(6) 0.7873(5) -0.3927(3) 0.0171(13) Uani 1 1 d .
C29 C 0.9534(6) 0.8716(5) -0.2840(3) 0.0143(13) Uani 1 1 d .
C30 C 0.4736(6) 0.7537(5) -0.0740(4) 0.0178(14) Uani 1 1 d .
C31 C 0.3638(6) 0.6091(6) -0.2666(4) 0.0210(15) Uani 1 1 d .
C32 C 0.6422(6) 0.6830(6) -0.4147(3) 0.0176(14) Uani 1 1 d .
C33 C 0.3949(6) 0.7205(5) -0.1421(4) 0.0204(15) Uani 1 1 d .
C34 C 0.3590(6) 0.6090(6) -0.1877(4) 0.0216(15) Uani 1 1 d .
C35 C 0.6351(6) 0.3920(5) -0.3085(4) 0.0195(14) Uani 1 1 d .
C36 C 0.8959(7) 0.5218(6) -0.4028(4) 0.0222(15) Uani 1 1 d .
C37 C 0.9269(6) 0.6200(5) -0.4182(3) 0.0174(14) Uani 1 1 d .
C38 C 0.8954(6) 0.8429(5) -0.0338(4) 0.0182(14) Uani 1 1 d .
C39 C 0.6442(6) 0.4050(5) -0.2275(4) 0.0170(13) Uani 1 1 d .
C40 C 0.8350(6) 0.6524(5) -0.4620(4) 0.0205(15) Uani 1 1 d .
C41 C 0.7604(7) 0.4426(6) -0.4203(4) 0.0215(15) Uani 1 1 d .
C42 C 0.7447(7) 0.4084(5) -0.3449(4) 0.0218(15) Uani 1 1 d .
C43 C 0.7016(7) 0.6026(5) -0.4441(3) 0.0188(14) Uani 1 1 d .
C44 C 0.7378(7) 0.6698(6) -0.0286(4) 0.0206(14) Uani 1 1 d .
C45 C 0.8754(7) 0.4533(5) -0.2246(4) 0.0213(15) Uani 1 1 d .
C46 C 0.4344(6) 0.4465(5) -0.2181(4) 0.0220(15) Uani 1 1 d .
C47 C 0.7629(7) 0.4348(5) -0.1865(4) 0.0190(14) Uani 1 1 d .
C48 C 0.4226(6) 0.7880(5) -0.1925(4) 0.0213(15) Uani 1 1 d .
C49 C 0.5307(6) 0.6607(5) -0.3777(3) 0.0154(13) Uani 1 1 d .
C50 C 1.0075(6) 0.7142(5) -0.3621(4) 0.0197(14) Uani 1 1 d .
C51 C 0.9568(6) 0.5104(6) -0.3368(4) 0.0213(15) Uani 1 1 d .
C52 C 1.0832(6) 0.7821(6) -0.2275(4) 0.0181(14) Uani 1 1 d .
C53 C 1.0216(6) 0.8641(5) -0.2177(4) 0.0183(14) Uani 1 1 d .
C54 C 0.5823(6) 0.9263(5) -0.0951(4) 0.0208(15) Uani 1 1 d .
C55 C 0.4132(6) 0.7190(6) -0.2689(4) 0.0223(15) Uani 1 1 d .
C56 C 0.6499(7) 0.7264(6) -0.0169(4) 0.0225(15) Uani 1 1 d .
C57 C 0.8476(6) 0.9212(5) -0.2728(4) 0.0154(13) Uani 1 1 d .
C58 C 1.0720(6) 0.7044(6) -0.2996(4) 0.0205(15) Uani 1 1 d .
C59 C 0.8663(6) 0.4402(5) -0.3039(4) 0.0190(14) Uani 1 1 d .
C60 C 0.7075(6) 1.0099(5) -0.0933(4) 0.0185(14) Uani 1 1 d .
C61 C 0.6786(7) 0.8524(5) 0.0005(4) 0.0233(15) Uani 1 1 d .
C62 C 0.5762(7) 0.5074(5) -0.1053(4) 0.0202(14) Uani 1 1 d .
C63 C 0.4001(6) 0.5309(5) -0.1651(4) 0.0204(14) Uani 1 1 d .
C64 C 0.9613(6) 0.6826(5) -0.0649(4) 0.0183(14) Uani 1 1 d .
C65 C 0.5229(6) 0.6764(6) -0.0512(4) 0.0210(15) Uani 1 1 d .
C66 C 0.4870(6) 0.5675(6) -0.0960(4) 0.0207(14) Uani 1 1 d .
C67 C 0.5169(6) 0.8877(5) -0.1695(4) 0.0181(14) Uani 1 1 d .
C68 C 1.0513(6) 0.5987(6) -0.2878(4) 0.0225(15) Uani 1 1 d .
C69 C 0.9279(7) 0.5757(5) -0.1033(4) 0.0218(15) Uani 1 1 d .
C70 C 0.8604(6) 0.7779(5) -0.4206(3) 0.0185(14) Uani 1 1 d .
C71 C 0.4303(6) 0.4419(5) -0.2939(4) 0.0202(14) Uani 1 1 d .
C72 C 0.7003(6) 0.5582(6) -0.0726(4) 0.0211(14) Uani 1 1 d .
C74 C 0.9756(7) 0.5399(6) -0.1750(4) 0.0218(15) Uani 1 1 d .
C80 C 0.9175(9) 0.7847(8) 0.3186(5) 0.045(2) Uani 1 1 d .
H80A H 0.8688 0.7733 0.3625 0.054 Uiso 1 1 calc R
C79 C 1.3751(9) 1.0131(8) 0.6289(6) 0.046(2) Uani 1 1 d .
H79A H 1.3870 1.0912 0.6554 0.055 Uiso 1 1 calc R

loop_
_atom_site_aniso_label
_atom_site_aniso_U_11
_atom_site_aniso_U_22
_atom_site_aniso_U_33
_atom_site_aniso_U_23
_atom_site_aniso_U_13
_atom_site_aniso_U_12
Cl1 0.0303(9) 0.0224(8) 0.0118(7) -0.0019(6) 0.0073(7) 0.0041(7)
Cl2 0.0287(9) 0.0265(9) 0.0094(7) 0.0000(6) 0.0050(6) 0.0082(7)
Cl3 0.0254(9) 0.0171(8) 0.0205(8) -0.0049(6) 0.0025(7) 0.0089(7)
Cl4 0.0320(10) 0.0225(8) 0.0197(8) -0.0068(7) 0.0018(7) 0.0103(7)
Cl5 0.0336(10) 0.0265(9) 0.0185(8) 0.0078(7) 0.0045(7) 0.0039(7)
Cl6 0.0281(9) 0.0170(8) 0.0295(9) 0.0014(7) -0.0013(7) 0.0019(7)
Cl7 0.0376(11) 0.0197(9) 0.0311(10) 0.0088(7) 0.0072(8) 0.0016(7)
Cl8 0.0402(11) 0.0185(8) 0.0268(9) 0.0042(7) -0.0001(8) 0.0130(8)
Cl9 0.0472(12) 0.0267(9) 0.0285(9) 0.0124(8) 0.0002(8) 0.0145(8)
Cl10 0.0340(10) 0.0331(10) 0.0155(8) 0.0081(7) -0.0027(7) 0.0066(8)
Cl11 0.0382(11) 0.0347(11) 0.0419(11) 0.0034(9) 0.0010(9) 0.0139(9)
Cl12 0.0410(13) 0.0745(17) 0.0853(19) 0.0562(16) 0.0218(12) 0.0275(12)
Cl13 0.0685(17) 0.0474(14) 0.085(2) 0.0293(14) 0.0283(15) 0.0292(13)
Cl14 0.0475(14) 0.0795(19) 0.0538(15) 0.0154(13) -0.0096(12) 0.0209(13)
Cl15 0.0499(14) 0.0630(16) 0.0436(13) 0.0037(12) 0.0011(11) -0.0067(12)
Cl16 0.0411(14) 0.148(3) 0.089(2) 0.084(2) 0.0221(14) 0.0383(17)
C4 0.013(3) 0.010(3) 0.020(3) -0.002(3) 0.000(3) -0.001(2)
C5 0.016(3) 0.008(3) 0.016(3) -0.005(2) -0.001(3) -0.004(2)
C6 0.017(3) 0.017(3) 0.020(3) 0.004(3) 0.000(3) 0.009(3)
C7 0.022(3) 0.019(3) 0.005(3) -0.003(2) -0.001(2) 0.002(3)
C8 0.006(3) 0.013(3) 0.012(3) -0.006(2) -0.001(2) -0.001(2)
C9 0.032(4) 0.016(3) 0.016(3) 0.002(3) 0.002(3) 0.010(3)
C10 0.010(3) 0.030(4) 0.021(3) 0.004(3) 0.001(3) 0.006(3)
C11 0.012(3) 0.018(3) 0.015(3) -0.002(3) -0.005(3) 0.001(3)
C12 0.007(3) 0.021(3) 0.019(3) 0.001(3) -0.005(2) 0.000(3)
C13 0.024(4) 0.012(3) 0.019(3) 0.009(3) 0.006(3) 0.004(3)
C14 0.024(4) 0.024(4) 0.008(3) 0.005(3) -0.006(3) 0.004(3)
C15 0.026(4) 0.017(3) 0.021(3) 0.004(3) 0.001(3) 0.010(3)
C16 0.011(3) 0.016(3) 0.015(3) 0.003(3) 0.004(2) -0.001(2)
C17 0.024(4) 0.019(3) 0.024(4) 0.010(3) 0.007(3) 0.003(3)
C18 0.022(4) 0.021(3) 0.015(3) -0.002(3) -0.006(3) 0.008(3)
C19 0.015(3) 0.024(3) 0.009(3) -0.003(3) -0.002(2) 0.005(3)
C20 0.021(3) 0.026(4) 0.013(3) 0.006(3) -0.003(3) 0.013(3)
C21 0.015(3) 0.015(3) 0.023(3) -0.004(3) 0.000(3) 0.000(3)
C22 0.021(3) 0.015(3) 0.012(3) -0.003(3) 0.000(3) 0.006(3)
C23 0.015(3) 0.024(4) 0.015(3) 0.001(3) -0.006(3) 0.005(3)
C24 0.023(4) 0.010(3) 0.021(3) 0.001(3) 0.004(3) 0.001(3)
C25 0.012(3) 0.028(4) 0.025(4) 0.007(3) -0.001(3) 0.011(3)
C26 0.017(3) 0.025(4) 0.017(3) -0.001(3) 0.007(3) 0.012(3)
C27 0.020(3) 0.019(3) 0.019(3) 0.000(3) -0.002(3) 0.011(3)
C28 0.019(3) 0.019(3) 0.014(3) 0.008(3) 0.001(3) 0.003(3)
C29 0.013(3) 0.014(3) 0.012(3) 0.003(2) 0.005(2) -0.001(2)
C30 0.014(3) 0.019(3) 0.019(3) 0.002(3) 0.010(3) 0.005(3)
C31 0.008(3) 0.029(4) 0.020(3) -0.002(3) -0.004(3) 0.006(3)
C32 0.017(3) 0.029(4) 0.009(3) 0.004(3) -0.001(3) 0.011(3)
C33 0.011(3) 0.017(3) 0.029(4) -0.002(3) 0.006(3) 0.006(3)
C34 0.007(3) 0.025(4) 0.027(4) 0.000(3) 0.009(3) 0.002(3)
C35 0.022(4) 0.013(3) 0.021(3) -0.002(3) 0.000(3) 0.009(3)
C36 0.022(4) 0.026(4) 0.018(3) -0.004(3) 0.005(3) 0.017(3)
C37 0.016(3) 0.023(3) 0.009(3) -0.005(3) 0.004(2) 0.007(3)
C38 0.018(3) 0.020(3) 0.015(3) 0.003(3) 0.002(3) 0.005(3)
C39 0.021(3) 0.009(3) 0.021(3) 0.004(3) 0.002(3) 0.006(3)
C40 0.020(3) 0.018(3) 0.014(3) -0.008(3) 0.004(3) 0.003(3)
C41 0.021(4) 0.024(4) 0.012(3) -0.002(3) -0.005(3) 0.003(3)
C42 0.027(4) 0.013(3) 0.025(4) 0.001(3) 0.000(3) 0.010(3)
C43 0.029(4) 0.022(3) 0.004(3) -0.002(2) -0.003(3) 0.011(3)
C44 0.024(4) 0.026(4) 0.013(3) 0.008(3) 0.001(3) 0.006(3)
C45 0.026(4) 0.021(3) 0.021(3) 0.002(3) -0.002(3) 0.016(3)
C46 0.019(3) 0.013(3) 0.025(4) 0.001(3) 0.002(3) -0.004(3)
C47 0.026(4) 0.014(3) 0.019(3) 0.007(3) 0.003(3) 0.006(3)
C48 0.012(3) 0.020(3) 0.032(4) 0.005(3) 0.003(3) 0.007(3)
C49 0.012(3) 0.018(3) 0.012(3) 0.001(3) -0.005(2) 0.003(3)
C50 0.018(3) 0.024(4) 0.013(3) 0.001(3) 0.006(3) 0.004(3)
C51 0.020(4) 0.022(3) 0.025(4) 0.004(3) 0.007(3) 0.013(3)
C52 0.005(3) 0.032(4) 0.015(3) 0.003(3) 0.004(2) 0.005(3)
C53 0.013(3) 0.011(3) 0.026(4) 0.004(3) 0.008(3) -0.002(2)
C54 0.014(3) 0.018(3) 0.026(4) -0.003(3) 0.005(3) 0.006(3)
C55 0.006(3) 0.025(4) 0.036(4) 0.007(3) 0.001(3) 0.006(3)
C56 0.024(4) 0.030(4) 0.013(3) 0.005(3) 0.008(3) 0.007(3)
C57 0.013(3) 0.016(3) 0.015(3) 0.004(3) 0.003(3) 0.002(3)
C58 0.008(3) 0.029(4) 0.021(3) 0.001(3) 0.005(3) 0.007(3)
C59 0.021(3) 0.017(3) 0.019(3) -0.003(3) 0.002(3) 0.013(3)
C60 0.015(3) 0.018(3) 0.019(3) -0.003(3) 0.003(3) 0.007(3)
C61 0.024(4) 0.018(3) 0.019(3) -0.004(3) -0.010(3) 0.002(3)
C62 0.030(4) 0.015(3) 0.020(3) 0.008(3) 0.010(3) 0.010(3)
C63 0.014(3) 0.021(3) 0.024(4) 0.006(3) 0.005(3) 0.002(3)
C64 0.022(3) 0.024(3) 0.012(3) 0.005(3) 0.000(3) 0.012(3)
C65 0.020(3) 0.025(4) 0.014(3) 0.001(3) 0.010(3) 0.005(3)
C66 0.020(3) 0.025(4) 0.021(3) 0.008(3) 0.009(3) 0.011(3)
C67 0.016(3) 0.017(3) 0.025(3) 0.003(3) 0.001(3) 0.012(3)
C68 0.014(3) 0.029(4) 0.025(4) 0.002(3) 0.004(3) 0.013(3)
C69 0.027(4) 0.021(3) 0.019(3) 0.006(3) -0.005(3) 0.011(3)
C70 0.025(4) 0.018(3) 0.010(3) 0.001(3) 0.003(3) 0.004(3)
C71 0.015(3) 0.017(3) 0.019(3) -0.001(3) 0.001(3) -0.003(3)
C72 0.019(3) 0.025(4) 0.021(3) 0.009(3) -0.001(3) 0.007(3)
C74 0.025(4) 0.028(4) 0.016(3) 0.002(3) -0.003(3) 0.020(3)
C80 0.043(5) 0.048(5) 0.038(5) 0.009(4) 0.006(4) 0.006(4)
C79 0.040(5) 0.046(5) 0.059(6) 0.027(5) 0.001(4) 0.013(4)

loop_
_atom_type_symbol
_atom_type_description
_atom_type_scat_dispersion_real
_atom_type_scat_dispersion_imag
_atom_type_scat_source
C C 0.0033 0.0016 'International Tables Vol C Tables 4.2.6.8 and 6.1.1.4'
H H 0.0000 0.0000 'International Tables Vol C Tables 4.2.6.8 and 6.1.1.4'
Cl Cl 0.1484 0.1585 'International Tables Vol C Tables 4.2.6.8 and 6.1.1.4'

loop_
_geom_angle_atom_site_label_1
_geom_angle_atom_site_label_2
_geom_angle_atom_site_label_3
_geom_angle
C5 C4 C8 120.7(6)
C5 C4 C24 109.6(6)
C8 C4 C24 122.0(6)
C4 C5 C7 122.2(6)
C4 C5 C60 110.8(6)
C7 C5 C60 121.9(6)
C27 C6 C20 118.6(6)
C27 C6 C13 118.4(6)
C20 C6 C13 119.1(6)
C38 C7 C5 116.2(6)
C38 C7 C61 118.8(6)
C5 C7 C61 121.7(6)
C4 C8 C11 115.9(6)
C4 C8 C53 118.1(6)
C11 C8 C53 120.9(6)
C69 C9 C72 112.1(5)
C69 C9 C47 101.3(5)
C72 C9 C47 110.9(5)
C69 C9 Cl9 111.6(5)
C72 C9 Cl9 109.0(5)
C47 C9 Cl9 111.8(4)
C23 C10 C25 119.4(6)
C23 C10 C52 121.4(6)
C25 C10 C52 106.8(6)
C8 C11 C38 121.9(6)
C8 C11 C23 120.4(6)
C38 C11 C23 109.5(6)
C31 C12 C71 122.5(6)
C31 C12 C19 118.6(6)
C71 C12 C19 108.9(6)
C28 C13 C6 118.0(6)
C28 C13 C57 118.0(6)
C6 C13 C57 117.3(5)
C64 C14 C44 112.5(5)
C64 C14 C38 102.6(5)
C44 C14 C38 108.9(5)
C64 C14 Cl10 111.2(4)
C44 C14 Cl10 109.2(4)
C38 C14 Cl10 112.3(4)
C24 C15 C27 109.1(5)
C24 C15 C60 104.6(5)
C27 C15 C60 103.7(5)
C24 C15 Cl8 112.1(5)
C27 C15 Cl8 111.5(5)
C60 C15 Cl8 115.3(4)
C29 C16 C50 121.7(6)
C29 C16 C70 122.1(6)
C50 C16 C70 110.1(5)
C39 C17 C46 112.8(6)
C39 C17 C62 112.2(5)
C46 C17 C62 101.3(5)
C39 C17 Cl7 109.6(5)
C46 C17 Cl7 110.2(5)
C62 C17 Cl7 110.4(4)
C22 C18 C19 121.7(6)
C22 C18 C21 125.4(6)
C19 C18 C21 109.0(6)
C18 C19 C49 121.0(6)
C18 C19 C12 109.0(6)
C49 C19 C12 121.1(6)
C55 C20 C49 117.4(6)
C55 C20 C6 119.0(6)
C49 C20 C6 119.0(6)
C71 C21 C35 112.9(6)
C71 C21 C18 102.5(5)
C35 C21 C18 108.8(5)
C71 C21 Cl6 110.8(4)
C35 C21 Cl6 110.4(4)
C18 C21 Cl6 111.1(4)
C18 C22 C43 116.8(6)
C18 C22 C41 118.6(6)
C43 C22 C41 120.8(6)
C10 C23 C64 122.2(6)
C10 C23 C11 119.0(6)
C64 C23 C11 108.8(6)
C57 C24 C4 120.4(6)
C57 C24 C15 122.7(6)
C4 C24 C15 109.7(6)
C74 C25 C68 121.8(6)
C74 C25 C10 117.0(6)
C68 C25 C10 108.2(6)
C54 C26 C30 118.8(6)
C54 C26 C61 123.3(6)
C30 C26 C61 110.3(6)
C6 C27 C67 122.2(6)
C6 C27 C15 122.5(6)
C67 C27 C15 109.8(6)
C13 C28 C32 120.6(6)
C13 C28 C70 121.7(6)
C32 C28 C70 109.8(5)
C16 C29 C53 118.5(6)
C16 C29 C57 118.7(6)
C53 C29 C57 119.2(5)
C33 C30 C65 119.5(6)
C33 C30 C26 122.1(6)
C65 C30 C26 108.2(6)
C12 C31 C55 120.4(6)
C12 C31 C34 118.1(6)
C55 C31 C34 108.5(6)
C49 C32 C43 121.3(6)
C49 C32 C28 121.7(6)
C43 C32 C28 109.7(6)
C30 C33 C48 117.5(6)
C30 C33 C34 120.3(6)
C48 C33 C34 108.1(6)
C63 C34 C33 121.5(6)
C63 C34 C31 118.1(6)
C33 C34 C31 107.2(6)
C42 C35 C39 119.5(6)
C42 C35 C21 118.0(6)
C39 C35 C21 119.9(6)
C37 C36 C51 120.1(6)
C37 C36 C41 122.6(6)
C51 C36 C41 109.1(6)
C36 C37 C50 119.0(6)
C36 C37 C40 122.2(6)
C50 C37 C40 110.0(6)
C7 C38 C11 121.2(6)
C7 C38 C14 125.1(6)
C11 C38 C14 109.0(6)
C47 C39 C35 120.0(6)
C47 C39 C17 115.5(6)
C35 C39 C17 123.0(6)
C37 C40 C43 108.7(6)
C37 C40 C70 103.9(5)
C43 C40 C70 102.7(5)
C37 C40 Cl2 111.6(4)
C43 C40 Cl2 112.2(4)
C70 C40 Cl2 117.1(5)
C22 C41 C36 110.6(6)
C22 C41 C42 109.0(5)
C36 C41 C42 100.8(5)
C22 C41 Cl4 111.8(4)
C36 C41 Cl4 112.3(5)
C42 C41 Cl4 111.9(5)
C35 C42 C59 121.2(6)
C35 C42 C41 125.7(6)
C59 C42 C41 108.5(6)
C22 C43 C32 121.5(6)
C22 C43 C40 122.7(6)
C32 C43 C40 111.0(6)
C56 C44 C72 120.1(6)
C56 C44 C14 117.3(6)
C72 C44 C14 120.6(6)
C59 C45 C47 120.0(6)
C59 C45 C74 120.2(7)
C47 C45 C74 109.7(6)
C71 C46 C63 119.7(7)
C71 C46 C17 121.6(6)
C63 C46 C17 110.3(6)
C39 C47 C45 119.9(6)
C39 C47 C9 126.3(6)
C45 C47 C9 108.6(6)
C67 C48 C55 119.6(6)
C67 C48 C33 120.0(6)
C55 C48 C33 108.2(6)
C32 C49 C19 115.9(6)
C32 C49 C20 118.7(6)
C19 C49 C20 119.9(6)
C58 C50 C16 120.4(6)
C58 C50 C37 121.2(6)
C16 C50 C37 109.4(6)
C68 C51 C59 118.6(6)
C68 C51 C36 120.9(6)
C59 C51 C36 109.4(6)
C53 C52 C58 120.7(6)
C53 C52 C10 120.0(6)
C58 C52 C10 108.1(6)
C52 C53 C29 118.7(6)
C52 C53 C8 117.2(6)
C29 C53 C8 119.2(6)
C26 C54 C67 119.7(6)
C26 C54 C60 121.4(6)
C67 C54 C60 110.3(6)
C20 C55 C31 121.4(6)
C20 C55 C48 120.1(6)
C31 C55 C48 107.4(6)
C44 C56 C65 120.4(6)
C44 C56 C61 126.3(6)
C65 C56 C61 108.3(6)
C24 C57 C29 118.4(6)
C24 C57 C13 117.7(6)
C29 C57 C13 117.1(5)
C50 C58 C52 119.2(6)
C50 C58 C68 119.4(6)
C52 C58 C68 108.6(6)
C45 C59 C42 119.3(6)
C45 C59 C51 121.3(6)
C42 C59 C51 110.0(6)
C54 C60 C5 109.3(6)
C54 C60 C15 104.4(5)
C5 C60 C15 103.5(5)
C54 C60 Cl3 112.2(4)
C5 C60 Cl3 111.4(4)
C15 C60 Cl3 115.5(5)
C7 C61 C26 109.6(6)
C7 C61 C56 108.6(6)
C26 C61 C56 100.3(5)
C7 C61 Cl1 111.0(4)
C26 C61 Cl1 112.5(5)
C56 C61 Cl1 114.4(5)
C72 C62 C66 119.5(6)
C72 C62 C17 125.2(6)
C66 C62 C17 108.9(6)
C34 C63 C46 122.2(6)
C34 C63 C66 117.6(6)
C46 C63 C66 108.3(6)
C69 C64 C23 118.7(6)
C69 C64 C14 124.4(6)
C23 C64 C14 108.9(6)
C66 C65 C56 119.4(6)
C66 C65 C30 119.7(6)
C56 C65 C30 110.4(6)
C65 C66 C62 120.2(6)
C65 C66 C63 121.2(6)
C62 C66 C63 109.4(6)
C48 C67 C54 120.8(6)
C48 C67 C27 119.8(6)
C54 C67 C27 109.4(6)
C51 C68 C25 119.8(7)
C51 C68 C58 118.1(6)
C25 C68 C58 107.8(6)
C64 C69 C74 120.3(7)
C64 C69 C9 122.5(6)
C74 C69 C9 109.5(6)
C16 C70 C28 110.5(5)
C16 C70 C40 104.5(5)
C28 C70 C40 104.9(5)
C16 C70 Cl5 111.4(4)
C28 C70 Cl5 110.1(5)
C40 C70 Cl5 115.1(4)
C46 C71 C12 119.0(6)
C46 C71 C21 124.3(6)
C12 C71 C21 109.3(6)
C62 C72 C44 120.3(6)
C62 C72 C9 115.9(6)
C44 C72 C9 122.2(6)
C25 C74 C69 121.9(6)
C25 C74 C45 118.2(6)
C69 C74 C45 108.3(6)
Cl11 C80 Cl13 111.7(5)
Cl11 C80 Cl15 111.2(5)
Cl13 C80 Cl15 111.1(5)
Cl16 C79 Cl14 111.1(6)
Cl16 C79 Cl12 111.3(5)
Cl14 C79 Cl12 110.3(5)

loop_
_geom_bond_atom_site_label_1
_geom_bond_atom_site_label_2
_geom_bond_distance
Cl1 C61 1.802(7)
Cl2 C40 1.792(7)
Cl3 C60 1.803(6)
Cl4 C41 1.827(7)
Cl5 C70 1.820(7)
Cl6 C21 1.844(6)
Cl7 C17 1.839(7)
Cl8 C15 1.803(7)
Cl9 C9 1.834(7)
Cl10 C14 1.831(6)
Cl11 C80 1.732(9)
Cl12 C79 1.781(9)
Cl13 C80 1.765(10)
Cl14 C79 1.754(10)
Cl15 C80 1.789(10)
Cl16 C79 1.750(10)
C4 C5 1.409(9)
C4 C8 1.416(9)
C4 C24 1.445(10)
C5 C7 1.414(9)
C5 C60 1.518(9)
C6 C27 1.391(9)
C6 C20 1.456(9)
C6 C13 1.494(9)
C7 C38 1.395(9)
C7 C61 1.529(10)
C8 C11 1.414(9)
C8 C53 1.464(9)
C9 C69 1.532(10)
C9 C72 1.539(10)
C9 C47 1.541(9)
C10 C23 1.384(10)
C10 C25 1.458(10)
C10 C52 1.465(10)
C11 C38 1.416(9)
C11 C23 1.450(9)
C12 C31 1.404(9)
C12 C71 1.429(10)
C12 C19 1.464(9)
C13 C28 1.386(9)
C13 C57 1.505(9)
C14 C64 1.518(9)
C14 C44 1.538(10)
C14 C38 1.548(9)
C15 C24 1.515(9)
C15 C27 1.519(9)
C15 C60 1.592(9)
C16 C29 1.389(8)
C16 C50 1.414(9)
C16 C70 1.505(9)
C17 C39 1.512(9)
C17 C46 1.527(10)
C17 C62 1.553(9)
C18 C22 1.389(10)
C18 C19 1.419(9)
C18 C21 1.552(10)
C19 C49 1.415(9)
C20 C55 1.438(10)
C20 C49 1.457(9)
C21 C71 1.517(9)
C21 C35 1.522(9)
C22 C43 1.406(10)
C22 C41 1.527(10)
C23 C64 1.439(10)
C24 C57 1.379(9)
C25 C74 1.406(10)
C25 C68 1.441(10)
C26 C54 1.386(10)
C26 C30 1.437(9)
C26 C61 1.544(9)
C27 C67 1.428(10)
C28 C32 1.432(9)
C28 C70 1.513(9)
C29 C53 1.459(9)
C29 C57 1.492(9)
C30 C33 1.400(10)
C30 C65 1.446(10)
C31 C55 1.436(10)
C31 C34 1.451(10)
C32 C49 1.416(9)
C32 C43 1.409(9)
C33 C48 1.442(10)
C33 C34 1.443(9)
C34 C63 1.405(10)
C35 C42 1.386(10)
C35 C39 1.450(9)
C36 C37 1.374(10)
C36 C51 1.439(10)
C36 C41 1.543(10)
C37 C50 1.446(9)
C37 C40 1.506(10)
C39 C47 1.397(9)
C40 C43 1.521(10)
C40 C70 1.593(9)
C41 C42 1.569(10)
C42 C59 1.423(10)
C44 C56 1.379(10)
C44 C72 1.435(10)
C45 C59 1.417(9)
C45 C47 1.432(10)
C45 C74 1.442(10)
C46 C71 1.374(10)
C46 C63 1.427(10)
C48 C67 1.398(9)
C48 C55 1.442(10)
C50 C58 1.395(10)
C51 C68 1.416(10)
C51 C59 1.433(10)
C52 C53 1.423(9)
C52 C58 1.427(9)
C54 C67 1.426(9)
C54 C60 1.511(9)
C56 C65 1.424(10)
C56 C61 1.572(10)
C58 C68 1.449(10)
C62 C72 1.389(10)
C62 C66 1.425(9)
C63 C66 1.458(10)
C64 C69 1.358(9)
C65 C66 1.411(10)
C69 C74 1.438(10)
